data_4078308
loop_
_publ_author_name
'Oviedo, Alberto'
'Ar\'evalo, Alma'
'Flores-Alamo, Marcos'
'Garc\'ia, Juventino J.'

_publ_section_title
;
 Mechanistic Insights into the C--S Bond Breaking in Dibenzothiophene
 Sulfones
;
_journal_issue 10
_journal_name_full Organometallics
_journal_page_first 4039
_journal_paper_doi 10.1021/om3002729
_journal_volume 31
_journal_year 2012
_chemical_compound_source 'synthesis as described'
_chemical_formula_moiety 'C28 H64 O4 P4 Pt2 S2, 2(C12 H8 O2 S), C6 H6'
_chemical_formula_sum 'C58 H86 O8 P4 Pt2 S4'
_chemical_formula_weight 1553.57
_chemical_name_systematic
;
 ?
;
_space_group_crystal_system monoclinic
_space_group_IT_number 14
_space_group_name_Hall '-P 2yn'
_space_group_name_H-M_alt 'P 1 21/n 1'
_symmetry_space_group_name_Hall '-P 2yn'
_symmetry_space_group_name_H-M 'P 1 21/n 1'
_atom_sites_solution_hydrogens geom
_atom_sites_solution_primary direct
_atom_sites_solution_secondary difmap
_audit_conform_dict_location ftp://ftp.iucr.org/pub/cif_core.dic
_audit_conform_dict_name cif_core.dic
_audit_conform_dict_version 2.4
_audit_creation_date 2012-03-21T12:29:39-00:00
_audit_creation_method 'WinGX routine CIF_UPDATE'
_cell_angle_alpha 90
_cell_angle_beta 93.1390(10)
_cell_angle_gamma 90
_cell_formula_units_Z 2
_cell_length_a 11.10870(10)
_cell_length_b 16.7375(2)
_cell_length_c 17.0714(2)
_cell_measurement_reflns_used 15231
_cell_measurement_temperature 193(2)
_cell_measurement_theta_max 25.9988
_cell_measurement_theta_min 3.0443
_cell_measurement_wavelength 0.71073
_cell_volume 3169.35(6)
_computing_cell_refinement
;
        CrysAlisPro, Oxford Diffraction Ltd.,
        Version 1.171.33.48 (release 15-09-2009 CrysAlis171 .NET)
        (compiled Sep 15 2009,11:49:04)
;
_computing_data_collection
;
        CrysAlisPro, Oxford Diffraction Ltd.,
        Version 1.171.33.48 (release 15-09-2009 CrysAlis171 .NET)
        (compiled Sep 15 2009,11:49:04)
;
_computing_data_reduction
;
        CrysAlisPro, Oxford Diffraction Ltd.,
        Version 1.171.33.48 (release 15-09-2009 CrysAlis171 .NET)
        (compiled Sep 15 2009,11:49:04)
;
_computing_molecular_graphics 'Ortep-3 for Windows (Farrugia, 1997)'
_computing_publication_material 'WinGX publication routines (Farrugia, 1999)'
_computing_structure_refinement 'SHELXL-97 (Sheldrick, 2008)'
_computing_structure_solution 'SHELXS-86 (Sheldrick, 1986)'
_diffrn_ambient_temperature 193(2)
_diffrn_detector_area_resol_mean 10.4685
_diffrn_measured_fraction_theta_full 0.998
_diffrn_measured_fraction_theta_max 0.997
_diffrn_measurement_device_type 'Xcalibur, Atlas, Gemini'
_diffrn_measurement_method '\w scans'
_diffrn_orient_matrix_UB_11 0.0129973584
_diffrn_orient_matrix_UB_12 -0.0414933034
_diffrn_orient_matrix_UB_13 0.0032742518
_diffrn_orient_matrix_UB_21 0.0019519738
_diffrn_orient_matrix_UB_22 -0.0027146854
_diffrn_orient_matrix_UB_23 -0.0414466387
_diffrn_orient_matrix_UB_31 0.0626568919
_diffrn_orient_matrix_UB_32 0.0086870362
_diffrn_orient_matrix_UB_33 0.002909968
_diffrn_radiation_monochromator graphite
_diffrn_radiation_probe x-ray
_diffrn_radiation_type MoK\a
_diffrn_radiation_wavelength 0.71073
_diffrn_reflns_av_R_equivalents 0.0247
_diffrn_reflns_av_unetI/netI 0.0258
_diffrn_reflns_limit_h_max 12
_diffrn_reflns_limit_h_min -13
_diffrn_reflns_limit_k_max 20
_diffrn_reflns_limit_k_min -16
_diffrn_reflns_limit_l_max 21
_diffrn_reflns_limit_l_min -20
_diffrn_reflns_number 21700
_diffrn_reflns_theta_full 26
_diffrn_reflns_theta_max 26.05
_diffrn_reflns_theta_min 3.05
_exptl_absorpt_coefficient_mu 4.692
_exptl_absorpt_correction_T_max 0.891
_exptl_absorpt_correction_T_min 0.779
_exptl_absorpt_correction_type analytical
_exptl_absorpt_process_details
;
        CrysAlisPro, Oxford Diffraction Ltd.,
        Version 1.171.33.48 (release 15-09-2009 CrysAlis171 .NET)
        (compiled Sep 15 2009,11:49:04)
Analytical numeric absorption correction using a multifaceted crystal
                        model based on expressions derived by R.C. Clark & J.S.
        (Clark, R. C. & Reid, J. S. (1995). Acta Cryst. A51, 887-897)
;
_exptl_crystal_colour 'light yellow'
_exptl_crystal_density_diffrn 1.628
_exptl_crystal_density_method 'not measured'
_exptl_crystal_description prism
_exptl_crystal_F_000 1556
_exptl_crystal_size_max 0.3071
_exptl_crystal_size_mid 0.2359
_exptl_crystal_size_min 0.1155
_refine_diff_density_max 0.545
_refine_diff_density_min -0.65
_refine_diff_density_rms 0.069
_refine_ls_extinction_method none
_refine_ls_goodness_of_fit_ref 0.999
_refine_ls_hydrogen_treatment constr
_refine_ls_matrix_type full
_refine_ls_number_parameters 343
_refine_ls_number_reflns 6251
_refine_ls_number_restraints 0
_refine_ls_restrained_S_all 0.999
_refine_ls_R_factor_all 0.0249
_refine_ls_R_factor_gt 0.018
_refine_ls_shift/su_max 0.002
_refine_ls_shift/su_mean 0
_refine_ls_structure_factor_coef Fsqd
_refine_ls_weighting_details 'calc w=1/[\s^2^(Fo^2^)+(0.0201P)^2^+0.0000P] where P=(Fo^2^+2Fc^2^)/3'
_refine_ls_weighting_scheme calc
_refine_ls_wR_factor_gt 0.0369
_refine_ls_wR_factor_ref 0.0378
_reflns_number_gt 5394
_reflns_number_total 6251
_reflns_threshold_expression >2\s(I)
_cod_data_source_file om3002729_si_002.cif
_cod_data_source_block 9
_cod_original_cell_volume 3169.36(6)
_cod_database_code 4078308

loop_
_space_group_symop_operation_xyz
'x, y, z'
'-x+1/2, y+1/2, -z+1/2'
'-x, -y, -z'
'x-1/2, -y-1/2, z-1/2'

loop_
_atom_site_label
_atom_site_type_symbol
_atom_site_fract_x
_atom_site_fract_y
_atom_site_fract_z
_atom_site_U_iso_or_equiv
_atom_site_adp_type
_atom_site_occupancy
_atom_site_symmetry_multiplicity
_atom_site_calc_flag
_atom_site_refinement_flags
C1 C 0.3657(2) 0.74158(13) 1.01341(14) 0.0239(5) Uani 1 1 d .
C1D C 0.9901(3) 0.9715(3) 1.0744(2) 0.0694(11) Uani 1 1 d .
H1D H 0.9835 0.952 1.1263 0.083 Uiso 1 1 calc R
C2 C 0.2662(2) 0.69814(15) 1.03276(15) 0.0294(6) Uani 1 1 d .
H2 H 0.189 0.7222 1.035 0.035 Uiso 1 1 calc R
C2D C 1.0415(3) 0.9250(2) 1.0187(3) 0.0663(10) Uani 1 1 d .
H2D H 1.0701 0.8728 1.0313 0.08 Uiso 1 1 calc R
C3 C 0.2839(2) 0.61782(15) 1.04871(16) 0.0357(7) Uani 1 1 d .
H3 H 0.2178 0.5857 1.0624 0.043 Uiso 1 1 calc R
C3D C 1.0506(3) 0.9548(2) 0.9457(2) 0.0632(10) Uani 1 1 d .
H3D H 1.0868 0.9229 0.9074 0.076 Uiso 1 1 calc R
C4 C 0.3970(2) 0.58379(16) 1.04493(17) 0.0393(7) Uani 1 1 d .
H4 H 0.4071 0.5285 1.0561 0.047 Uiso 1 1 calc R
C5 C 0.4955(2) 0.62833(15) 1.02522(16) 0.0337(6) Uani 1 1 d .
H5 H 0.5725 0.604 1.0226 0.04 Uiso 1 1 calc R
C6 C 0.48044(19) 0.70893(14) 1.00930(14) 0.0249(6) Uani 1 1 d .
C7 C 0.5713(2) 0.76814(14) 0.98972(14) 0.0239(5) Uani 1 1 d .
C8 C 0.6954(2) 0.75658(15) 0.98232(16) 0.0323(6) Uani 1 1 d .
H8 H 0.7295 0.7046 0.9871 0.039 Uiso 1 1 calc R
C9 C 0.7670(2) 0.82134(15) 0.96811(17) 0.0368(7) Uani 1 1 d .
H9 H 0.851 0.8134 0.9636 0.044 Uiso 1 1 calc R
C10 C 0.7204(2) 0.89776(15) 0.96022(16) 0.0337(6) Uani 1 1 d .
H10 H 0.7722 0.9416 0.9512 0.04 Uiso 1 1 calc R
C11 C 0.5972(2) 0.91009(14) 0.96557(14) 0.0271(6) Uani 1 1 d .
H11 H 0.5631 0.9619 0.9595 0.033 Uiso 1 1 calc R
C12 C 0.5266(2) 0.84499(14) 0.97995(14) 0.0221(5) Uani 1 1 d .
C13 C 0.0315(2) 0.58292(16) 0.71330(14) 0.0341(6) Uani 1 1 d .
H13A H -0.0154 0.5977 0.6645 0.041 Uiso 1 1 calc R
H13B H 0.1009 0.6199 0.7197 0.041 Uiso 1 1 calc R
C14 C 0.0784(3) 0.49730(16) 0.70577(16) 0.0403(7) Uani 1 1 d .
H14A H 0.1502 0.4979 0.6739 0.048 Uiso 1 1 calc R
H14B H 0.0157 0.4646 0.6776 0.048 Uiso 1 1 calc R
C15 C -0.0564(2) 0.70192(15) 0.81907(16) 0.0345(6) Uani 1 1 d .
H15 H -0.1109 0.7116 0.8628 0.041 Uiso 1 1 calc R
C16 C -0.1016(3) 0.75560(18) 0.7507(2) 0.0589(9) Uani 1 1 d .
H16A H -0.183 0.739 0.7324 0.088 Uiso 1 1 calc R
H16B H -0.0473 0.7508 0.7076 0.088 Uiso 1 1 calc R
H16C H -0.1035 0.8113 0.7684 0.088 Uiso 1 1 calc R
C17 C 0.0703(2) 0.72625(16) 0.84950(17) 0.0445(7) Uani 1 1 d .
H17A H 0.0969 0.6913 0.8932 0.067 Uiso 1 1 calc R
H17B H 0.0693 0.7818 0.8677 0.067 Uiso 1 1 calc R
H17C H 0.126 0.7212 0.8072 0.067 Uiso 1 1 calc R
C18 C -0.2206(2) 0.57752(16) 0.75705(15) 0.0345(6) Uani 1 1 d .
H18 H -0.2317 0.6082 0.7069 0.041 Uiso 1 1 calc R
C19 C -0.3128(2) 0.60814(17) 0.81274(17) 0.0425(7) Uani 1 1 d .
H19A H -0.2978 0.6648 0.8238 0.064 Uiso 1 1 calc R
H19B H -0.3056 0.5778 0.8619 0.064 Uiso 1 1 calc R
H19C H -0.3941 0.6015 0.7884 0.064 Uiso 1 1 calc R
C20 C -0.2419(3) 0.48985(17) 0.73832(19) 0.0496(8) Uani 1 1 d .
H20A H -0.182 0.4714 0.7023 0.074 Uiso 1 1 calc R
H20B H -0.323 0.483 0.7137 0.074 Uiso 1 1 calc R
H20C H -0.2344 0.4586 0.7869 0.074 Uiso 1 1 calc R
C21 C 0.2805(2) 0.47022(19) 0.82239(16) 0.0407(7) Uani 1 1 d .
H21 H 0.3034 0.4429 0.8731 0.049 Uiso 1 1 calc R
C22 C 0.3045(2) 0.5586(2) 0.83499(19) 0.0565(9) Uani 1 1 d .
H22A H 0.2516 0.5792 0.8744 0.085 Uiso 1 1 calc R
H22B H 0.2886 0.5873 0.7855 0.085 Uiso 1 1 calc R
H22C H 0.3888 0.5664 0.8533 0.085 Uiso 1 1 calc R
C23 C 0.3624(3) 0.4364(2) 0.7614(2) 0.0663(10) Uani 1 1 d .
H23A H 0.3461 0.3793 0.7542 0.099 Uiso 1 1 calc R
H23B H 0.4469 0.444 0.7795 0.099 Uiso 1 1 calc R
H23C H 0.3467 0.4643 0.7114 0.099 Uiso 1 1 calc R
C24 C 0.1069(3) 0.34299(17) 0.77719(18) 0.0466(8) Uani 1 1 d .
H24 H 0.1425 0.3349 0.7252 0.056 Uiso 1 1 calc R
C25 C 0.1758(3) 0.28953(18) 0.83625(19) 0.0604(9) Uani 1 1 d .
H25A H 0.2604 0.3063 0.8412 0.091 Uiso 1 1 calc R
H25B H 0.1711 0.234 0.8182 0.091 Uiso 1 1 calc R
H25C H 0.1403 0.2939 0.8874 0.091 Uiso 1 1 calc R
C26 C -0.0248(3) 0.31754(19) 0.7685(2) 0.0709(11) Uani 1 1 d .
H26A H -0.0682 0.3524 0.7305 0.106 Uiso 1 1 calc R
H26B H -0.061 0.3218 0.8194 0.106 Uiso 1 1 calc R
H26C H -0.0298 0.2621 0.7502 0.106 Uiso 1 1 calc R
O1 O 0.30495(14) 0.86032(10) 0.91644(10) 0.0316(4) Uani 1 1 d .
O2 O 0.33779(14) 0.89281(10) 1.05616(10) 0.0311(4) Uani 1 1 d .
O3 O 0.21187(13) 0.42888(9) 1.00452(10) 0.0272(4) Uani 1 1 d .
O4 O 0.02849(15) 0.34615(10) 0.99016(10) 0.0307(4) Uani 1 1 d .
P1 P -0.06421(5) 0.59457(4) 0.79707(4) 0.02407(14) Uani 1 1 d .
P2 P 0.11867(6) 0.45040(4) 0.80097(4) 0.02894(15) Uani 1 1 d .
Pt1 Pt 0.007157(7) 0.509230(5) 0.895164(5) 0.01782(3) Uani 1 1 d .
S2 S 0.36877(5) 0.84477(3) 0.99045(4) 0.02209(13) Uani 1 1 d .
S3 S 0.07794(5) 0.42803(3) 0.99873(3) 0.01803(12) Uani 1 1 d .

loop_
_atom_site_aniso_label
_atom_site_aniso_U_11
_atom_site_aniso_U_22
_atom_site_aniso_U_33
_atom_site_aniso_U_23
_atom_site_aniso_U_13
_atom_site_aniso_U_12
C1 0.0275(13) 0.0226(13) 0.0213(13) 0.0000(10) -0.0030(10) -0.0021(11)
C1D 0.047(2) 0.091(3) 0.070(3) -0.014(2) -0.0014(18) 0.000(2)
C2 0.0255(13) 0.0350(15) 0.0276(15) -0.0008(11) -0.0005(11) -0.0037(11)
C2D 0.0311(16) 0.073(3) 0.094(3) -0.016(2) -0.0022(18) 0.0041(17)
C3 0.0391(15) 0.0316(15) 0.0369(17) 0.0018(12) 0.0058(13) -0.0139(13)
C3D 0.051(2) 0.073(3) 0.066(3) -0.026(2) 0.0103(19) 0.006(2)
C4 0.0461(17) 0.0225(14) 0.0487(19) 0.0063(12) -0.0025(14) -0.0061(13)
C5 0.0322(14) 0.0254(14) 0.0432(17) 0.0019(12) -0.0029(12) 0.0027(11)
C6 0.0238(13) 0.0247(14) 0.0258(15) 0.0014(10) -0.0006(11) -0.0009(10)
C7 0.0236(13) 0.0227(13) 0.0251(14) 0.0011(10) -0.0007(10) 0.0008(10)
C8 0.0281(14) 0.0265(14) 0.0420(17) -0.0018(12) 0.0006(12) 0.0052(12)
C9 0.0219(13) 0.0380(16) 0.0508(19) -0.0025(13) 0.0043(12) 0.0008(12)
C10 0.0309(14) 0.0310(15) 0.0395(17) -0.0008(12) 0.0036(12) -0.0090(12)
C11 0.0308(14) 0.0228(13) 0.0278(15) -0.0008(11) 0.0029(11) -0.0002(11)
C12 0.0201(12) 0.0247(13) 0.0212(13) -0.0001(10) 0.0004(9) -0.0003(10)
C13 0.0326(14) 0.0505(17) 0.0189(14) 0.0075(12) -0.0001(11) 0.0010(13)
C14 0.0449(17) 0.058(2) 0.0182(14) -0.0051(12) 0.0056(12) 0.0010(14)
C15 0.0407(15) 0.0283(15) 0.0346(17) 0.0078(12) 0.0028(13) 0.0001(12)
C16 0.064(2) 0.0435(19) 0.068(2) 0.0276(17) -0.0096(18) 0.0017(16)
C17 0.0500(18) 0.0344(16) 0.048(2) 0.0064(14) -0.0048(15) -0.0154(14)
C18 0.0271(13) 0.0497(17) 0.0257(15) 0.0082(12) -0.0083(11) -0.0006(13)
C19 0.0238(14) 0.0579(19) 0.0454(19) 0.0060(15) -0.0028(12) 0.0035(13)
C20 0.0378(16) 0.061(2) 0.048(2) -0.0140(15) -0.0084(14) -0.0105(14)
C21 0.0279(14) 0.066(2) 0.0284(16) -0.0001(14) 0.0069(12) 0.0138(14)
C22 0.0292(16) 0.084(3) 0.057(2) -0.0152(19) 0.0012(14) -0.0096(16)
C23 0.0457(19) 0.094(3) 0.062(2) -0.010(2) 0.0275(17) 0.0106(19)
C24 0.064(2) 0.0404(18) 0.0356(18) -0.0132(14) 0.0045(15) 0.0126(16)
C25 0.087(2) 0.0417(19) 0.054(2) -0.0045(16) 0.0153(19) 0.0205(18)
C26 0.091(3) 0.0389(19) 0.081(3) -0.0126(18) -0.012(2) -0.0106(19)
O1 0.0280(9) 0.0401(10) 0.0261(10) 0.0088(8) -0.0040(7) 0.0030(8)
O2 0.0318(9) 0.0322(10) 0.0296(10) -0.0045(8) 0.0047(8) 0.0041(8)
O3 0.0196(8) 0.0310(9) 0.0312(10) 0.0028(8) 0.0036(7) 0.0054(7)
O4 0.0376(10) 0.0207(9) 0.0344(11) -0.0012(7) 0.0088(8) -0.0030(8)
P1 0.0237(3) 0.0295(4) 0.0187(3) 0.0051(3) -0.0014(3) -0.0004(3)
P2 0.0307(3) 0.0369(4) 0.0195(4) -0.0056(3) 0.0041(3) 0.0079(3)
Pt1 0.01769(5) 0.01988(5) 0.01590(5) -0.00010(4) 0.00109(3) 0.00187(4)
S2 0.0210(3) 0.0231(3) 0.0220(3) 0.0016(2) -0.0003(2) 0.0018(2)
S3 0.0191(3) 0.0160(3) 0.0192(3) 0.0006(2) 0.0032(2) 0.0031(2)

loop_
_atom_type_symbol
_atom_type_description
_atom_type_scat_dispersion_real
_atom_type_scat_dispersion_imag
_atom_type_scat_source
C C 0.0033 0.0016 'International Tables Vol C Tables 4.2.6.8 and 6.1.1.4'
H H 0 0 'International Tables Vol C Tables 4.2.6.8 and 6.1.1.4'
O O 0.0106 0.006 'International Tables Vol C Tables 4.2.6.8 and 6.1.1.4'
P P 0.1023 0.0942 'International Tables Vol C Tables 4.2.6.8 and 6.1.1.4'
Pt Pt -1.7033 8.3905 'International Tables Vol C Tables 4.2.6.8 and 6.1.1.4'
S S 0.1246 0.1234 'International Tables Vol C Tables 4.2.6.8 and 6.1.1.4'

loop_
_exptl_crystal_face_index_h
_exptl_crystal_face_index_k
_exptl_crystal_face_index_l
_exptl_crystal_face_perp_dist
0 0 1 0.0555
0 4 1 0.0771
1 -5 4 0.1093
0 0 -1 0.06
-3 -1 -1 0.1008
3 1 0 0.12

loop_
_geom_angle_atom_site_label_1
_geom_angle_atom_site_label_2
_geom_angle_atom_site_label_3
_geom_angle
_geom_angle_site_symmetry_1
_geom_angle_site_symmetry_3
C2 C1 C6 123.6(2) . .
C2 C1 S2 126.36(19) . .
C6 C1 S2 110.03(17) . .
C3D C1D C2D 119.0(4) 3_777 .
C3D C1D H1D 120.5 3_777 .
C2D C1D H1D 120.5 . .
C1 C2 C3 116.9(2) . .
C1 C2 H2 121.5 . .
C3 C2 H2 121.5 . .
C3D C2D C1D 118.9(4) . .
C3D C2D H2D 120.5 . .
C1D C2D H2D 120.5 . .
C2 C3 C4 120.7(2) . .
C2 C3 H3 119.7 . .
C4 C3 H3 119.7 . .
C2D C3D C1D 122.1(3) . 3_777
C2D C3D H3D 119 . .
C1D C3D H3D 119 3_777 .
C5 C4 C3 121.5(2) . .
C5 C4 H4 119.2 . .
C3 C4 H4 119.2 . .
C4 C5 C6 119.0(2) . .
C4 C5 H5 120.5 . .
C6 C5 H5 120.5 . .
C5 C6 C1 118.3(2) . .
C5 C6 C7 128.7(2) . .
C1 C6 C7 112.9(2) . .
C12 C7 C8 117.6(2) . .
C12 C7 C6 114.1(2) . .
C8 C7 C6 128.2(2) . .
C9 C8 C7 119.2(2) . .
C9 C8 H8 120.4 . .
C7 C8 H8 120.4 . .
C8 C9 C10 122.0(2) . .
C8 C9 H9 119 . .
C10 C9 H9 119 . .
C9 C10 C11 119.6(2) . .
C9 C10 H10 120.2 . .
C11 C10 H10 120.2 . .
C12 C11 C10 117.9(2) . .
C12 C11 H11 121.1 . .
C10 C11 H11 121.1 . .
C11 C12 C7 123.7(2) . .
C11 C12 S2 126.71(18) . .
C7 C12 S2 109.61(17) . .
C14 C13 P1 112.21(18) . .
C14 C13 H13A 109.2 . .
P1 C13 H13A 109.2 . .
C14 C13 H13B 109.2 . .
P1 C13 H13B 109.2 . .
H13A C13 H13B 107.9 . .
C13 C14 P2 113.12(18) . .
C13 C14 H14A 109 . .
P2 C14 H14A 109 . .
C13 C14 H14B 109 . .
P2 C14 H14B 109 . .
H14A C14 H14B 107.8 . .
C17 C15 C16 111.1(2) . .
C17 C15 P1 111.26(18) . .
C16 C15 P1 114.0(2) . .
C17 C15 H15 106.7 . .
C16 C15 H15 106.7 . .
P1 C15 H15 106.7 . .
C15 C16 H16A 109.5 . .
C15 C16 H16B 109.5 . .
H16A C16 H16B 109.5 . .
C15 C16 H16C 109.5 . .
H16A C16 H16C 109.5 . .
H16B C16 H16C 109.5 . .
C15 C17 H17A 109.5 . .
C15 C17 H17B 109.5 . .
H17A C17 H17B 109.5 . .
C15 C17 H17C 109.5 . .
H17A C17 H17C 109.5 . .
H17B C17 H17C 109.5 . .
C20 C18 C19 110.8(2) . .
C20 C18 P1 111.02(18) . .
C19 C18 P1 111.49(18) . .
C20 C18 H18 107.8 . .
C19 C18 H18 107.8 . .
P1 C18 H18 107.8 . .
C18 C19 H19A 109.5 . .
C18 C19 H19B 109.5 . .
H19A C19 H19B 109.5 . .
C18 C19 H19C 109.5 . .
H19A C19 H19C 109.5 . .
H19B C19 H19C 109.5 . .
C18 C20 H20A 109.5 . .
C18 C20 H20B 109.5 . .
H20A C20 H20B 109.5 . .
C18 C20 H20C 109.5 . .
H20A C20 H20C 109.5 . .
H20B C20 H20C 109.5 . .
C22 C21 C23 110.5(3) . .
C22 C21 P2 111.45(19) . .
C23 C21 P2 114.1(2) . .
C22 C21 H21 106.8 . .
C23 C21 H21 106.8 . .
P2 C21 H21 106.8 . .
C21 C22 H22A 109.5 . .
C21 C22 H22B 109.5 . .
H22A C22 H22B 109.5 . .
C21 C22 H22C 109.5 . .
H22A C22 H22C 109.5 . .
H22B C22 H22C 109.5 . .
C21 C23 H23A 109.5 . .
C21 C23 H23B 109.5 . .
H23A C23 H23B 109.5 . .
C21 C23 H23C 109.5 . .
H23A C23 H23C 109.5 . .
H23B C23 H23C 109.5 . .
C25 C24 C26 110.2(3) . .
C25 C24 P2 113.6(2) . .
C26 C24 P2 110.5(2) . .
C25 C24 H24 107.5 . .
C26 C24 H24 107.5 . .
P2 C24 H24 107.5 . .
C24 C25 H25A 109.5 . .
C24 C25 H25B 109.5 . .
H25A C25 H25B 109.5 . .
C24 C25 H25C 109.5 . .
H25A C25 H25C 109.5 . .
H25B C25 H25C 109.5 . .
C24 C26 H26A 109.5 . .
C24 C26 H26B 109.5 . .
H26A C26 H26B 109.5 . .
C24 C26 H26C 109.5 . .
H26A C26 H26C 109.5 . .
H26B C26 H26C 109.5 . .
C15 P1 C13 103.88(12) . .
C15 P1 C18 105.02(12) . .
C13 P1 C18 105.50(12) . .
C15 P1 Pt1 116.52(9) . .
C13 P1 Pt1 107.96(8) . .
C18 P1 Pt1 116.73(9) . .
C14 P2 C21 106.62(13) . .
C14 P2 C24 102.16(13) . .
C21 P2 C24 105.97(14) . .
C14 P2 Pt1 108.69(9) . .
C21 P2 Pt1 109.88(9) . .
C24 P2 Pt1 122.37(10) . .
P2 Pt1 P1 86.25(2) . .
P2 Pt1 S3 96.21(2) . .
P1 Pt1 S3 177.18(2) . .
P2 Pt1 S3 171.29(2) . 3_567
P1 Pt1 S3 98.44(2) . 3_567
S3 Pt1 S3 78.94(2) . 3_567
O2 S2 O1 117.18(10) . .
O2 S2 C1 111.36(11) . .
O1 S2 C1 110.86(11) . .
O2 S2 C12 110.99(11) . .
O1 S2 C12 110.72(11) . .
C1 S2 C12 93.19(11) . .
O4 S3 O3 112.35(9) . .
O4 S3 Pt1 110.90(7) . .
O3 S3 Pt1 109.86(7) . .
O4 S3 Pt1 109.19(7) . 3_567
O3 S3 Pt1 112.95(7) . 3_567
Pt1 S3 Pt1 101.06(2) . 3_567

loop_
_geom_bond_atom_site_label_1
_geom_bond_atom_site_label_2
_geom_bond_distance
_geom_bond_site_symmetry_2
C1 C2 1.378(3) .
C1 C6 1.392(3) .
C1 S2 1.772(2) .
C1D C3D 1.353(5) 3_777
C1D C2D 1.377(5) .
C1D H1D 0.95 .
C2 C3 1.384(3) .
C2 H2 0.95 .
C2D C3D 1.350(5) .
C2D H2D 0.95 .
C3 C4 1.384(4) .
C3 H3 0.95 .
C3D C1D 1.353(5) 3_777
C3D H3D 0.95 .
C4 C5 1.381(4) .
C4 H4 0.95 .
C5 C6 1.385(3) .
C5 H5 0.95 .
C6 C7 1.466(3) .
C7 C12 1.385(3) .
C7 C8 1.405(3) .
C8 C9 1.373(3) .
C8 H8 0.95 .
C9 C10 1.383(4) .
C9 H9 0.95 .
C10 C11 1.392(3) .
C10 H10 0.95 .
C11 C12 1.372(3) .
C11 H11 0.95 .
C12 S2 1.773(2) .
C13 C14 1.532(4) .
C13 P1 1.839(2) .
C13 H13A 0.99 .
C13 H13B 0.99 .
C14 P2 1.838(3) .
C14 H14A 0.99 .
C14 H14B 0.99 .
C15 C17 1.528(3) .
C15 C16 1.536(4) .
C15 P1 1.837(3) .
C15 H15 1 .
C16 H16A 0.98 .
C16 H16B 0.98 .
C16 H16C 0.98 .
C17 H17A 0.98 .
C17 H17B 0.98 .
C17 H17C 0.98 .
C18 C20 1.518(4) .
C18 C19 1.524(4) .
C18 P1 1.854(2) .
C18 H18 1 .
C19 H19A 0.98 .
C19 H19B 0.98 .
C19 H19C 0.98 .
C20 H20A 0.98 .
C20 H20B 0.98 .
C20 H20C 0.98 .
C21 C22 1.517(4) .
C21 C23 1.528(4) .
C21 P2 1.845(3) .
C21 H21 1 .
C22 H22A 0.98 .
C22 H22B 0.98 .
C22 H22C 0.98 .
C23 H23A 0.98 .
C23 H23B 0.98 .
C23 H23C 0.98 .
C24 C25 1.522(4) .
C24 C26 1.523(4) .
C24 P2 1.846(3) .
C24 H24 1 .
C25 H25A 0.98 .
C25 H25B 0.98 .
C25 H25C 0.98 .
C26 H26A 0.98 .
C26 H26B 0.98 .
C26 H26C 0.98 .
O1 S2 1.4382(17) .
O2 S2 1.4373(17) .
O3 S3 1.4858(15) .
O4 S3 1.4807(17) .
P1 Pt1 2.3082(6) .
P2 Pt1 2.3040(6) .
Pt1 S3 2.3321(6) .
Pt1 S3 2.3378(5) 3_567
S3 Pt1 2.3378(5) 3_567

loop_
_geom_torsion_atom_site_label_1
_geom_torsion_atom_site_label_2
_geom_torsion_atom_site_label_3
_geom_torsion_atom_site_label_4
_geom_torsion
_geom_torsion_site_symmetry_1
_geom_torsion_site_symmetry_4
C6 C1 C2 C3 0.0(4) . .
S2 C1 C2 C3 -180.0(2) . .
C3D C1D C2D C3D 0.6(6) 3_777 .
C1 C2 C3 C4 -0.1(4) . .
C1D C2D C3D C1D -0.6(6) . 3_777
C2 C3 C4 C5 0.0(4) . .
C3 C4 C5 C6 0.3(4) . .
C4 C5 C6 C1 -0.4(4) . .
C4 C5 C6 C7 177.9(3) . .
C2 C1 C6 C5 0.2(4) . .
S2 C1 C6 C5 -179.78(19) . .
C2 C1 C6 C7 -178.3(2) . .
S2 C1 C6 C7 1.6(3) . .
C5 C6 C7 C12 -177.7(3) . .
C1 C6 C7 C12 0.7(3) . .
C5 C6 C7 C8 0.2(4) . .
C1 C6 C7 C8 178.6(2) . .
C12 C7 C8 C9 1.8(4) . .
C6 C7 C8 C9 -176.1(3) . .
C7 C8 C9 C10 -0.5(4) . .
C8 C9 C10 C11 -1.0(4) . .
C9 C10 C11 C12 1.1(4) . .
C10 C11 C12 C7 0.3(4) . .
C10 C11 C12 S2 179.24(19) . .
C8 C7 C12 C11 -1.7(4) . .
C6 C7 C12 C11 176.4(2) . .
C8 C7 C12 S2 179.16(19) . .
C6 C7 C12 S2 -2.7(3) . .
P1 C13 C14 P2 -38.4(2) . .
C17 C15 P1 C13 -66.9(2) . .
C16 C15 P1 C13 59.7(2) . .
C17 C15 P1 C18 -177.43(19) . .
C16 C15 P1 C18 -50.9(2) . .
C17 C15 P1 Pt1 51.7(2) . .
C16 C15 P1 Pt1 178.25(17) . .
C14 C13 P1 C15 157.23(19) . .
C14 C13 P1 C18 -92.6(2) . .
C14 C13 P1 Pt1 32.9(2) . .
C20 C18 P1 C15 -178.2(2) . .
C19 C18 P1 C15 -54.2(2) . .
C20 C18 P1 C13 72.4(2) . .
C19 C18 P1 C13 -163.60(19) . .
C20 C18 P1 Pt1 -47.5(2) . .
C19 C18 P1 Pt1 76.5(2) . .
C13 C14 P2 C21 -92.3(2) . .
C13 C14 P2 C24 156.8(2) . .
C13 C14 P2 Pt1 26.1(2) . .
C22 C21 P2 C14 66.0(2) . .
C23 C21 P2 C14 -60.1(3) . .
C22 C21 P2 C24 174.3(2) . .
C23 C21 P2 C24 48.2(3) . .
C22 C21 P2 Pt1 -51.7(2) . .
C23 C21 P2 Pt1 -177.7(2) . .
C25 C24 P2 C14 159.9(2) . .
C26 C24 P2 C14 -75.7(2) . .
C25 C24 P2 C21 48.4(3) . .
C26 C24 P2 C21 172.8(2) . .
C25 C24 P2 Pt1 -78.4(2) . .
C26 C24 P2 Pt1 45.9(3) . .
C14 P2 Pt1 P1 -4.62(10) . .
C21 P2 Pt1 P1 111.71(11) . .
C24 P2 Pt1 P1 -123.15(12) . .
C14 P2 Pt1 S3 176.77(10) . .
C21 P2 Pt1 S3 -66.90(11) . .
C24 P2 Pt1 S3 58.24(12) . .
C14 P2 Pt1 S3 -127.52(16) . 3_567
C21 P2 Pt1 S3 -11.2(2) . 3_567
C24 P2 Pt1 S3 113.94(18) . 3_567
C15 P1 Pt1 P2 -129.56(10) . .
C13 P1 Pt1 P2 -13.24(9) . .
C18 P1 Pt1 P2 105.30(10) . .
C15 P1 Pt1 S3 21.1(4) . .
C13 P1 Pt1 S3 137.4(4) . .
C18 P1 Pt1 S3 -104.0(4) . .
C15 P1 Pt1 S3 43.06(10) . 3_567
C13 P1 Pt1 S3 159.38(9) . 3_567
C18 P1 Pt1 S3 -82.08(10) . 3_567
C2 C1 S2 O2 63.3(2) . .
C6 C1 S2 O2 -116.70(17) . .
C2 C1 S2 O1 -69.1(2) . .
C6 C1 S2 O1 110.92(17) . .
C2 C1 S2 C12 177.3(2) . .
C6 C1 S2 C12 -2.68(18) . .
C11 C12 S2 O2 -61.7(2) . .
C7 C12 S2 O2 117.39(18) . .
C11 C12 S2 O1 70.3(2) . .
C7 C12 S2 O1 -110.67(18) . .
C11 C12 S2 C1 -176.0(2) . .
C7 C12 S2 C1 3.06(19) . .
P2 Pt1 S3 O4 -71.66(7) . .
P1 Pt1 S3 O4 137.8(4) . .
S3 Pt1 S3 O4 115.66(8) 3_567 .
P2 Pt1 S3 O3 53.14(7) . .
P1 Pt1 S3 O3 -97.4(4) . .
S3 Pt1 S3 O3 -119.54(8) 3_567 .
P2 Pt1 S3 Pt1 172.68(2) . 3_567
P1 Pt1 S3 Pt1 22.1(4) . 3_567
S3 Pt1 S3 Pt1 0 3_567 3_567
